data_7718358
loop_
_publ_author_name
'Brown, Ryan K.'
'Bunyan, Joseph N.'
'Agrawal, Ashi'
'Li, Guoyu'
'Dautoras, Dominykas'
'Sarker, Jagodish C.'
'Keat, Terng Tor'
'Hicks, Thomas'
'Hogarth, Graeme'
'Pugh, David'

_publ_section_title
;
 A revised understanding of the speciation of gold(III) dithiocarbamate
 complexes in solution.
;
_journal_issue 19
_journal_name_full 'Dalton transactions (Cambridge, England : 2003)'
_journal_page_first 7627
_journal_page_last 7640
_journal_paper_doi 10.1039/d5dt00240k
_journal_volume 54
_journal_year 2025
_chemical_formula_moiety 'C3 H6 Au Br2 N S2'
_chemical_formula_sum 'C3 H6 Au Br2 N S2'
_chemical_formula_weight 476.99
_space_group_crystal_system monoclinic
_space_group_IT_number 11
_space_group_name_Hall '-P 2yb'
_space_group_name_H-M_alt 'P 1 21/m 1'
_atom_sites_solution_hydrogens geom
_atom_sites_solution_primary iterative
_audit_creation_date 2024-07-04
_audit_creation_method
;
Olex2 1.5
(compiled 2023.08.24 svn.re1ec1418 for OlexSys, GUI svn.r6817)
;
_audit_update_record
;
2024-07-29 deposited with the CCDC.	2025-03-18 downloaded from the CCDC.
;
_cell_angle_alpha 90
_cell_angle_beta 108.353(4)
_cell_angle_gamma 90
_cell_formula_units_Z 2
_cell_length_a 6.7854(3)
_cell_length_b 6.8958(2)
_cell_length_c 10.2472(4)
_cell_measurement_reflns_used 11173
_cell_measurement_temperature 100.03(10)
_cell_measurement_theta_max 38.1510
_cell_measurement_theta_min 2.0900
_cell_volume 455.09(3)
_computing_cell_refinement 'CrysAlisPro 1.171.43.128a (Rigaku OD, 2024)'
_computing_data_collection 'CrysAlisPro system (CCD 43.127a 64-bit (release 16-06-2024))'
_computing_data_reduction 'CrysAlisPro 1.171.43.128a (Rigaku OD, 2024)'
_computing_molecular_graphics 'Olex2 1.5 (Dolomanov et al., 2009)'
_computing_publication_material 'Olex2 1.5 (Dolomanov et al., 2009)'
_computing_structure_refinement 'SHELXL 2019/3 (Sheldrick, 2015)'
_computing_structure_solution 'olex2.solve 1.5 (Bourhis et al., 2015)'
_diffrn_ambient_environment N~2~
_diffrn_ambient_temperature 100.03(10)
_diffrn_detector 'Hybrid Pixel Array Detector'
_diffrn_detector_area_resol_mean 10.0000
_diffrn_detector_type HyPix
_diffrn_measured_fraction_theta_full 1.000
_diffrn_measured_fraction_theta_max 0.973
_diffrn_measurement_details
;
List of Runs (angles in degrees, time in seconds):

  # Type    Start    End  Width  t~exp~   \w     \q     \k     \f   Frames
#--------------------------------------------------------------------------
  1  \w    -46.00  24.00   0.50    3.00    --  -25.99  77.00  90.00  140
  2  \w     21.00  52.00   0.50    3.00    --  -25.99  19.00 -30.00   62
  3  \w     14.00  48.00   0.50    3.00    --   28.80  66.00-166.66   68
  4  \w     13.00  39.00   0.50    3.00    --   28.80  69.00 -95.41   52
  5  \w    -48.00 -17.00   0.50    3.00    --   28.80 -19.00  90.00   62
  6  \w     13.00  39.00   0.50    3.00    --   28.80  69.00  93.19   52
  7  \w     17.00  62.00   0.50    3.00    --   28.80  57.00 120.00   90
  8  \w     23.00 106.00   0.50    3.00    --   28.80  19.00-120.00  166
  9  \w     17.00  62.00   0.50    3.00    --   28.80  57.00  30.00   90
 10  \w    -65.00  -7.00   0.50    3.00    --  -25.99 119.00 -25.46  116
 11  \w    -71.00 -11.00   0.50    3.00    --  -25.99 126.00-174.80  120
 12  \w    -48.00 -17.00   0.50    3.00    --   28.80 -19.00 120.00   62
 13  \w    -48.00 -17.00   0.50    3.00    --   28.80 -19.00-180.00   62
 14  \w    -48.00 -23.00   0.50    3.00    --   28.80 -19.00 150.00   50
 15  \w     13.00  39.00   0.50    3.00    --   28.80  69.00 -54.85   52
 16  \w    -77.00 -51.00   0.50    3.00    --  -25.99 135.00-172.37   52
 17  \w    -97.00 -49.00   0.50    3.00    --  -25.99 -19.00 -90.00   96
 18  \w    -77.00 -52.00   0.50    3.00    --  -25.99 135.00 138.44   50
 19  \w    -59.00 -31.00   0.50    3.00    --  -25.99 123.00-112.56   56
 20  \w     21.00  47.00   0.50    3.00    --   28.80  57.00 -30.00   52
 21  \w    -48.00  19.00   0.50    3.00    --  -25.99  82.00 -47.68  134
 22  \w    -80.00 -21.00   0.50    3.00    --  -25.99 140.00 120.53  118
 23  \w     21.00  52.00   0.50    3.00    --  -25.99  19.00 -90.00   62
 24  \w   -101.00 -20.00   0.50    3.00    --  -25.99 -38.00 -30.00  162
 25  \w    -17.00  49.00   0.50    3.00    --  -25.99  38.00  30.00  132
 26  \w     13.00  41.00   0.50    3.00    --   28.80  68.00 -18.99   56
 27  \w     17.00  62.00   0.50    3.00    --   28.80  57.00 150.00   90
 28  \w     17.00  47.00   0.50    3.00    --   28.80  57.00 -90.00   60
 29  \w    -48.00 -17.00   0.50    3.00    --   28.80 -19.00  60.00   62
;
_diffrn_measurement_device 'four-circle diffractometer'
_diffrn_measurement_device_type 'ROD, Synergy Custom system, HyPix'
_diffrn_measurement_method '\w scans'
_diffrn_orient_matrix_type 'CrysAlisPro convention (1999,Acta A55,543-557)'
_diffrn_orient_matrix_UB_11 0.0089874000
_diffrn_orient_matrix_UB_12 0.0095645000
_diffrn_orient_matrix_UB_13 0.0705546000
_diffrn_orient_matrix_UB_21 -0.1093035000
_diffrn_orient_matrix_UB_22 0.0098530000
_diffrn_orient_matrix_UB_23 -0.0177603000
_diffrn_orient_matrix_UB_31 -0.0097447000
_diffrn_orient_matrix_UB_32 -0.1019878000
_diffrn_orient_matrix_UB_33 0.0048332000
_diffrn_radiation_monochromator mirror
_diffrn_radiation_probe x-ray
_diffrn_radiation_type 'Mo K\a'
_diffrn_radiation_wavelength 0.71075
_diffrn_reflns_av_R_equivalents 0.0395
_diffrn_reflns_av_unetI/netI 0.0237
_diffrn_reflns_Laue_measured_fraction_full 1.000
_diffrn_reflns_Laue_measured_fraction_max 0.973
_diffrn_reflns_limit_h_max 11
_diffrn_reflns_limit_h_min -11
_diffrn_reflns_limit_k_max 11
_diffrn_reflns_limit_k_min -11
_diffrn_reflns_limit_l_max 17
_diffrn_reflns_limit_l_min -17
_diffrn_reflns_number 21355
_diffrn_reflns_point_group_measured_fraction_full 1.000
_diffrn_reflns_point_group_measured_fraction_max 0.973
_diffrn_reflns_theta_full 25.242
_diffrn_reflns_theta_max 37.934
_diffrn_reflns_theta_min 2.094
_diffrn_source 'Rotating-anode X-ray tube'
_diffrn_source_type 'Rigaku (Mo) X-ray Source'
_exptl_absorpt_coefficient_mu 25.324
_exptl_absorpt_correction_T_max 0.715
_exptl_absorpt_correction_T_min 0.127
_exptl_absorpt_correction_type gaussian
_exptl_absorpt_process_details
;
CrysAlisPro 1.171.43.128a (Rigaku Oxford Diffraction, 2024)
Numerical absorption correction based on gaussian integration over
a multifaceted crystal model
Empirical absorption correction using spherical harmonics,
implemented in SCALE3 ABSPACK scaling algorithm.
;
_exptl_crystal_colour orange
_exptl_crystal_colour_primary orange
_exptl_crystal_density_diffrn 3.481
_exptl_crystal_description needle
_exptl_crystal_F_000 424
_exptl_crystal_size_max 0.132
_exptl_crystal_size_mid 0.018
_exptl_crystal_size_min 0.011
_refine_diff_density_max 1.644
_refine_diff_density_min -1.976
_refine_diff_density_rms 0.199
_refine_ls_extinction_method none
_refine_ls_goodness_of_fit_ref 1.020
_refine_ls_hydrogen_treatment constr
_refine_ls_matrix_type full
_refine_ls_number_parameters 57
_refine_ls_number_reflns 2551
_refine_ls_number_restraints 0
_refine_ls_restrained_S_all 1.020
_refine_ls_R_factor_all 0.0236
_refine_ls_R_factor_gt 0.0186
_refine_ls_shift/su_max 0.001
_refine_ls_shift/su_mean 0.000
_refine_ls_structure_factor_coef Fsqd
_refine_ls_weighting_details 'w=1/[\s^2^(Fo^2^)+(0.0165P)^2^+0.1283P] where P=(Fo^2^+2Fc^2^)/3'
_refine_ls_weighting_scheme calc
_refine_ls_wR_factor_gt 0.0342
_refine_ls_wR_factor_ref 0.0351
_reflns_Friedel_coverage 0.000
_reflns_number_gt 2328
_reflns_number_total 2551
_reflns_threshold_expression 'I > 2\s(I)'
_cod_data_source_file d5dt00240k2.cif
_cod_data_source_block '[AuBr2(Me2dtc)]'
_cod_depositor_comments 'Adding full bibliography for 7718352--7718363.cif.'
_cod_database_code 7718358
_shelx_shelxl_version_number 2019/3
_chemical_oxdiff_formula C3H6NAuBr2S2
_chemical_oxdiff_usercomment AuBr2(Me2dtc)
_shelx_space_group_comment
;
The symmetry employed for this shelxl refinement is uniquely defined
by the following loop, which should always be used as a source of
symmetry information in preference to the above space-group names.
They are only intended as comments.
;
_shelx_estimated_absorpt_t_max 0.768
_shelx_estimated_absorpt_t_min 0.135
_olex2_refinement_description
;
1. Fixed Uiso
 At 1.5 times of:
  All C(H,H,H) groups
2. Others
 Fixed Sof: H2A(0.5) H2B(0.5) H2C(0.5) H3A(0.5) H3B(0.5) H3C(0.5)
3.a Idealised Me refined as rotating group:
 C2(H2A,H2B,H2C), C3(H3A,H3B,H3C)
;
_olex2_submission_special_instructions 'No special instructions were received'
_oxdiff_exptl_absorpt_empirical_details
;
Empirical correction (ABSPACK) includes:
- Absorption correction using spherical harmonics
- Frame scaling
- Detector area scaling
;
_oxdiff_exptl_absorpt_empirical_full_max 2.081
_oxdiff_exptl_absorpt_empirical_full_min 0.607

loop_
_space_group_symop_operation_xyz
'x, y, z'
'-x, y+1/2, -z'
'-x, -y, -z'
'x, -y-1/2, z'

loop_
_atom_site_label
_atom_site_type_symbol
_atom_site_fract_x
_atom_site_fract_y
_atom_site_fract_z
_atom_site_U_iso_or_equiv
_atom_site_adp_type
_atom_site_occupancy
_atom_site_site_symmetry_order
_atom_site_calc_flag
_atom_site_refinement_flags_posn
_atom_site_refinement_flags_adp
_atom_site_refinement_flags_occupancy
_atom_site_disorder_assembly
_atom_site_disorder_group
Au1 Au 0.50062(2) 0.250000 0.63323(2) 0.01061(3) Uani 1 2 d S T P . .
Br1 Br 0.44084(5) 0.250000 0.85631(3) 0.01835(6) Uani 1 2 d S T P . .
Br2 Br 0.87808(4) 0.250000 0.73829(3) 0.01395(5) Uani 1 2 d S T P . .
S1 S 0.15353(11) 0.250000 0.49882(7) 0.01415(11) Uani 1 2 d S T P . .
S2 S 0.50924(11) 0.250000 0.40913(7) 0.01276(11) Uani 1 2 d S T P . .
N1 N 0.1212(4) 0.250000 0.2295(2) 0.0148(4) Uani 1 2 d S T P . .
C1 C 0.2405(4) 0.250000 0.3577(3) 0.0122(4) Uani 1 2 d S T P . .
C2 C -0.1056(5) 0.250000 0.1953(3) 0.0211(6) Uani 1 2 d S T P . .
H2A H -0.155586 0.116125 0.191498 0.032 Uiso 0.5 1 calc R U P A -1
H2B H -0.167753 0.312177 0.105743 0.032 Uiso 0.5 1 calc R U P A -1
H2C H -0.145034 0.321698 0.265866 0.032 Uiso 0.5 1 calc R U P A -1
C3 C 0.2105(5) 0.250000 0.1172(3) 0.0205(6) Uani 1 2 d S T P . .
H3A H 0.339002 0.326056 0.143951 0.031 Uiso 0.5 1 calc R U P B -1
H3B H 0.111326 0.307503 0.035173 0.031 Uiso 0.5 1 calc R U P B -1
H3C H 0.240976 0.116441 0.097117 0.031 Uiso 0.5 1 calc R U P B -1

loop_
_atom_site_aniso_label
_atom_site_aniso_U_11
_atom_site_aniso_U_22
_atom_site_aniso_U_33
_atom_site_aniso_U_23
_atom_site_aniso_U_13
_atom_site_aniso_U_12
Au1 0.01092(4) 0.01177(4) 0.00812(4) 0.000 0.00153(3) 0.000
Br1 0.01490(12) 0.03027(15) 0.00964(10) 0.000 0.00353(9) 0.000
Br2 0.01134(11) 0.01586(11) 0.01295(11) 0.000 0.00137(9) 0.000
S1 0.0117(3) 0.0190(3) 0.0113(3) 0.000 0.0031(2) 0.000
S2 0.0127(3) 0.0153(3) 0.0105(2) 0.000 0.0038(2) 0.000
N1 0.0164(11) 0.0144(10) 0.0111(9) 0.000 0.0009(8) 0.000
C1 0.0142(11) 0.0100(10) 0.0112(10) 0.000 0.0024(9) 0.000
C2 0.0138(13) 0.0303(15) 0.0155(12) 0.000 -0.0006(10) 0.000
C3 0.0244(15) 0.0269(14) 0.0091(10) 0.000 0.0036(10) 0.000

loop_
_atom_type_symbol
_atom_type_description
_atom_type_scat_dispersion_real
_atom_type_scat_dispersion_imag
_atom_type_scat_source
C C 0.0033 0.0016 'International Tables Vol C Tables 4.2.6.8 and 6.1.1.4'
H H 0.0000 0.0000 'International Tables Vol C Tables 4.2.6.8 and 6.1.1.4'
N N 0.0061 0.0033 'International Tables Vol C Tables 4.2.6.8 and 6.1.1.4'
S S 0.1246 0.1234 'International Tables Vol C Tables 4.2.6.8 and 6.1.1.4'
Br Br -0.2901 2.4595 'International Tables Vol C Tables 4.2.6.8 and 6.1.1.4'
Au Au -2.0133 8.8022 'International Tables Vol C Tables 4.2.6.8 and 6.1.1.4'

loop_
_exptl_crystal_face_index_h
_exptl_crystal_face_index_k
_exptl_crystal_face_index_l
_exptl_crystal_face_perp_dist
0 -1 0 0.0632
0 1 0 0.0688
1 0 0 0.0076
-1 0 0 0.0076
0 0 -1 0.0057
0 0 1 0.0057
-1 0 1 0.0097
1 0 -1 0.0097

loop_
_geom_angle_atom_site_label_1
_geom_angle_atom_site_label_2
_geom_angle_atom_site_label_3
_geom_angle
_geom_angle_site_symmetry_1
_geom_angle_site_symmetry_3
_geom_angle_publ_flag
Br1 Au1 Br2 92.722(11) . . ?
S1 Au1 Br1 96.813(19) . . ?
S1 Au1 Br2 170.464(18) . . ?
S2 Au1 Br1 172.310(19) . . ?
S2 Au1 Br2 94.968(19) . . ?
S2 Au1 S1 75.50(2) . . ?
C1 S1 Au1 86.93(9) . . ?
C1 S2 Au1 87.06(9) . . ?
C1 N1 C2 120.7(2) . . ?
C1 N1 C3 120.8(2) . . ?
C3 N1 C2 118.4(2) . . ?
S1 C1 S2 110.51(14) . . ?
N1 C1 S1 125.1(2) . . ?
N1 C1 S2 124.4(2) . . ?
N1 C2 H2A 109.5 . . ?
N1 C2 H2B 109.5 . . ?
N1 C2 H2C 109.5 . . ?
H2A C2 H2B 109.5 . . ?
H2A C2 H2C 109.5 . . ?
H2B C2 H2C 109.5 . . ?
N1 C3 H3A 109.5 . . ?
N1 C3 H3B 109.5 . . ?
N1 C3 H3C 109.5 . . ?
H3A C3 H3B 109.5 . . ?
H3A C3 H3C 109.5 . . ?
H3B C3 H3C 109.5 . . ?

loop_
_geom_bond_atom_site_label_1
_geom_bond_atom_site_label_2
_geom_bond_distance
_geom_bond_site_symmetry_2
_geom_bond_publ_flag
Au1 Br1 2.4442(3) . ?
Au1 Br2 2.4459(3) . ?
Au1 S1 2.3240(7) . ?
Au1 S2 2.3155(7) . ?
S1 C1 1.725(3) . ?
S2 C1 1.731(3) . ?
N1 C1 1.308(3) . ?
N1 C2 1.467(4) . ?
N1 C3 1.459(4) . ?
C2 H2A 0.9800 . ?
C2 H2B 0.9800 . ?
C2 H2C 0.9800 . ?
C3 H3A 0.9800 . ?
C3 H3B 0.9800 . ?
C3 H3C 0.9800 . ?

loop_
_geom_torsion_atom_site_label_1
_geom_torsion_atom_site_label_2
_geom_torsion_atom_site_label_3
_geom_torsion_atom_site_label_4
_geom_torsion
_geom_torsion_site_symmetry_1
_geom_torsion_site_symmetry_2
_geom_torsion_site_symmetry_3
_geom_torsion_site_symmetry_4
_geom_torsion_publ_flag
Au1 S1 C1 S2 0.000(0) . . . . ?
Au1 S1 C1 N1 180.000(0) . . . . ?
Au1 S2 C1 S1 0.000(0) . . . . ?
Au1 S2 C1 N1 180.000(0) . . . . ?
C2 N1 C1 S1 0.000(0) . . . . ?
C2 N1 C1 S2 180.000(0) . . . . ?
C3 N1 C1 S1 180.000(0) . . . . ?
C3 N1 C1 S2 0.000(0) . . . . ?

loop_
_exptl_oxdiff_crystal_face_indexfrac_h
_exptl_oxdiff_crystal_face_indexfrac_k
_exptl_oxdiff_crystal_face_indexfrac_l
_exptl_oxdiff_crystal_face_x
_exptl_oxdiff_crystal_face_y
_exptl_oxdiff_crystal_face_z
-0.0023 -0.9998 0.0021 -0.0094 -0.0096 0.1020
0.0023 0.9998 -0.0021 0.0094 0.0096 -0.1020
0.9992 -0.0022 0.0008 0.0090 -0.1093 -0.0095
-0.9992 0.0022 -0.0008 -0.0090 0.1093 0.0095
-0.0001 -0.0005 -0.9994 -0.0705 0.0178 -0.0048
0.0001 0.0005 0.9994 0.0705 -0.0178 0.0048
-0.9991 0.0028 0.9986 0.0615 0.0915 0.0143
0.9991 -0.0028 -0.9986 -0.0615 -0.0915 -0.0143
